data_2014294
loop_
_publ_author_name
'Tr\'avn\'i\<cek, Zden\<ek'
'Popa, Igor'
'Dole\<zal, Karel'

_publ_section_title
;
 6-(4-Methoxybenzylamino)purin-3-ium chloride
;
_journal_issue 9
_journal_name_full 'Acta Crystallographica Section C'
_journal_page_first o662
_journal_page_last o664
_journal_paper_doi 10.1107/S0108270104016749
_journal_volume 60
_journal_year 2004
_chemical_formula_iupac 'C13 H14 N5 O + , Cl -'
_chemical_formula_moiety 'C13 H14 N5 O + , Cl -'
_chemical_formula_sum 'C13 H14 Cl N5 O'
_chemical_formula_weight 291.74
_chemical_name_systematic
;
6-(4-Methoxybenzylamino)purin-3-ium chloride
;
_space_group_IT_number 14
_symmetry_cell_setting monoclinic
_symmetry_space_group_name_Hall '-P 2ybc'
_symmetry_space_group_name_H-M 'P 1 21/c 1'
_atom_sites_solution_hydrogens geom
_atom_sites_solution_primary direct
_atom_sites_solution_secondary difmap
_audit_creation_method SHELXL97
_cell_angle_alpha 90.00
_cell_angle_beta 97.727(5)
_cell_angle_gamma 90.00
_cell_formula_units_Z 4
_cell_length_a 20.224(5)
_cell_length_b 4.991(5)
_cell_length_c 13.365(5)
_cell_measurement_reflns_used 3161
_cell_measurement_temperature 100(2)
_cell_measurement_theta_max 29.00
_cell_measurement_theta_min 2.73
_cell_volume 1336.8(15)
_computing_cell_refinement 'CrysAlisRED (Oxford Diffraction, 2003)'
_computing_data_collection 'CrysAlisCCD (Oxford Diffraction, 2003)'
_computing_data_reduction CrysAlisRED
_computing_molecular_graphics 'ORTEPIII (Johnson & Burnett, 1996)'
_computing_publication_material 'SHELXL97 and PARST (Nardelli, 1995)'
_computing_structure_refinement 'SHELXL97 (Sheldrick, 1997)'
_computing_structure_solution 'SIR97 (Altamore, 1999)'
_diffrn_ambient_temperature 100(2)
_diffrn_detector_area_resol_mean 16.3
_diffrn_measured_fraction_theta_full 0.998
_diffrn_measured_fraction_theta_max 0.998
_diffrn_measurement_device_type 'Oxford Diffraction Xcalibur2, with Sapphire2 CCD area-detector'
_diffrn_measurement_method 'rotation method, \w'
_diffrn_radiation_monochromator 'Enhance (Oxford Diffraction)'
_diffrn_radiation_source 'fine-focus sealed tube'
_diffrn_radiation_type MoK\a
_diffrn_radiation_wavelength 0.71073
_diffrn_reflns_av_R_equivalents 0.0302
_diffrn_reflns_av_sigmaI/netI 0.0377
_diffrn_reflns_limit_h_max 24
_diffrn_reflns_limit_h_min -24
_diffrn_reflns_limit_k_max 5
_diffrn_reflns_limit_k_min -5
_diffrn_reflns_limit_l_max 15
_diffrn_reflns_limit_l_min -13
_diffrn_reflns_number 7109
_diffrn_reflns_theta_full 25.00
_diffrn_reflns_theta_max 24.97
_diffrn_reflns_theta_min 3.37
_diffrn_standards_number 0
_exptl_absorpt_coefficient_mu 0.289
_exptl_absorpt_correction_type none
_exptl_crystal_colour colourless
_exptl_crystal_density_diffrn 1.450
_exptl_crystal_density_meas ?
_exptl_crystal_density_method 'not measured'
_exptl_crystal_description prism
_exptl_crystal_F_000 608
_exptl_crystal_size_max 0.30
_exptl_crystal_size_mid 0.30
_exptl_crystal_size_min 0.20
_refine_diff_density_max 0.202
_refine_diff_density_min -0.164
_refine_ls_extinction_method none
_refine_ls_goodness_of_fit_ref 1.019
_refine_ls_hydrogen_treatment constr
_refine_ls_matrix_type full
_refine_ls_number_parameters 181
_refine_ls_number_reflns 2327
_refine_ls_number_restraints 0
_refine_ls_restrained_S_all 1.019
_refine_ls_R_factor_all 0.0505
_refine_ls_R_factor_gt 0.0345
_refine_ls_shift/su_max 0.001
_refine_ls_shift/su_mean 0.000
_refine_ls_structure_factor_coef Fsqd
_refine_ls_weighting_details 'calc w = 1/[\s^2^(Fo^2^)+(0.044P)^2^] where P=(Fo^2^+2Fc^2^)/3'
_refine_ls_weighting_scheme calc
_refine_ls_wR_factor_gt 0.0759
_refine_ls_wR_factor_ref 0.0821
_reflns_number_gt 1858
_reflns_number_total 2327
_reflns_threshold_expression I>2\s(I)
_cod_data_source_file tr1094.cif
_cod_data_source_block I
_cod_depositor_comments
;
The following automatic conversions were performed:

'_exptl_crystal_density_meas' value 'not measured' was changed to '?'
- the value is perceived as not measured.

Automatic conversion script
Id: cif_fix_values 3008 2015-01-20 13:52:24Z robertas 
;
_cod_original_sg_symbol_H-M 'P 21/c'
_cod_database_code 2014294
_cod_database_fobs_code 2014294

loop_
_symmetry_equiv_pos_as_xyz
'x, y, z'
'-x, y+1/2, -z+1/2'
'-x, -y, -z'
'x, -y-1/2, z-1/2'

loop_
_atom_site_label
_atom_site_fract_x
_atom_site_fract_y
_atom_site_fract_z
_atom_site_U_iso_or_equiv
_atom_site_adp_type
_atom_site_calc_flag
_atom_site_refinement_flags
_atom_site_occupancy
_atom_site_disorder_assembly
_atom_site_disorder_group
_atom_site_type_symbol
Cl1 0.15243(2) 0.03615(9) 0.24172(3) 0.02263(15) Uani d . 1 . . Cl
O1 0.43391(7) 0.4342(3) 0.10113(9) 0.0256(3) Uani d . 1 . . O
N1 0.20897(8) 0.7716(3) 0.52425(11) 0.0200(4) Uani d . 1 . . N
C2 0.16698(10) 0.9361(4) 0.55981(14) 0.0204(4) Uani d . 1 . . C
H2 0.1853 1.0597 0.6101 0.024 Uiso calc R 1 . . H
N3 0.10076(8) 0.9459(3) 0.53172(11) 0.0193(4) Uani d . 1 . . N
H3 0.0755 1.0630 0.5581 0.023 Uiso calc R 1 . . H
C4 0.07424(9) 0.7660(4) 0.46028(13) 0.0177(4) Uani d . 1 . . C
C5 0.11531(9) 0.5839(4) 0.42227(13) 0.0168(4) Uani d . 1 . . C
N6 0.22591(8) 0.4162(3) 0.41782(12) 0.0208(4) Uani d . 1 . . N
H6 0.2083 0.2972 0.3735 0.025 Uiso calc R 1 . . H
C6 0.18474(9) 0.5866(4) 0.45388(13) 0.0178(4) Uani d . 1 . . C
N7 0.07388(7) 0.4363(3) 0.35346(11) 0.0191(4) Uani d . 1 . . N
H7 0.0855 0.3032 0.3163 0.023 Uiso calc R 1 . . H
C8 0.01208(9) 0.5348(4) 0.35390(13) 0.0200(4) Uani d . 1 . . C
H8 -0.0260 0.4660 0.3126 0.024 Uiso calc R 1 . . H
N9 0.00938(8) 0.7380(3) 0.41775(12) 0.0210(4) Uani d . 1 . . N
C9 0.29810(9) 0.4105(5) 0.44587(14) 0.0259(5) Uani d . 1 . . C
H9A 0.3107 0.2486 0.4868 0.031 Uiso calc R 1 . . H
H9B 0.3122 0.5694 0.4877 0.031 Uiso calc R 1 . . H
C10 0.33380(9) 0.4089(4) 0.35378(14) 0.0195(4) Uani d . 1 . . C
C11 0.38376(9) 0.2250(4) 0.34437(14) 0.0227(5) Uani d . 1 . . C
H11 0.3945 0.0945 0.3957 0.027 Uiso calc R 1 . . H
C12 0.41862(9) 0.2270(4) 0.26143(14) 0.0220(5) Uani d . 1 . . C
H12 0.4533 0.1011 0.2568 0.026 Uiso calc R 1 . . H
C13 0.40229(9) 0.4137(4) 0.18584(14) 0.0202(4) Uani d . 1 . . C
C14 0.35157(10) 0.5958(4) 0.19325(15) 0.0252(5) Uani d . 1 . . C
H14 0.3400 0.7230 0.1410 0.030 Uiso calc R 1 . . H
C15 0.31775(10) 0.5935(4) 0.27601(15) 0.0252(5) Uani d . 1 . . C
H15 0.2830 0.7194 0.2802 0.030 Uiso calc R 1 . . H
C16 0.47948(10) 0.2236(4) 0.08540(16) 0.0292(5) Uani d . 1 . . C
H16A 0.4991 0.2588 0.0235 0.044 Uiso calc R 1 . . H
H16B 0.4556 0.0523 0.0790 0.044 Uiso calc R 1 . . H
H16C 0.5150 0.2154 0.1430 0.044 Uiso calc R 1 . . H

loop_
_atom_site_aniso_label
_atom_site_aniso_U_11
_atom_site_aniso_U_22
_atom_site_aniso_U_33
_atom_site_aniso_U_12
_atom_site_aniso_U_13
_atom_site_aniso_U_23
Cl1 0.0210(3) 0.0241(3) 0.0231(3) 0.0028(2) 0.00371(19) -0.0031(2)
O1 0.0273(8) 0.0308(8) 0.0200(7) 0.0029(6) 0.0079(6) 0.0024(6)
N1 0.0217(9) 0.0214(9) 0.0177(8) 0.0003(7) 0.0056(7) -0.0013(7)
C2 0.0259(11) 0.0200(11) 0.0161(10) -0.0008(9) 0.0055(8) -0.0007(8)
N3 0.0210(9) 0.0174(8) 0.0206(8) 0.0049(7) 0.0073(7) -0.0010(7)
C4 0.0200(10) 0.0165(10) 0.0177(10) 0.0007(8) 0.0064(8) 0.0042(8)
C5 0.0189(10) 0.0166(10) 0.0156(9) 0.0008(8) 0.0045(8) 0.0017(8)
N6 0.0175(9) 0.0256(10) 0.0193(8) 0.0047(7) 0.0028(7) -0.0047(7)
C6 0.0205(10) 0.0195(10) 0.0143(9) 0.0009(8) 0.0051(8) 0.0037(8)
N7 0.0192(9) 0.0186(9) 0.0200(8) 0.0018(7) 0.0046(7) -0.0022(7)
C8 0.0165(10) 0.0232(11) 0.0205(10) 0.0019(8) 0.0032(8) 0.0015(9)
N9 0.0194(9) 0.0219(9) 0.0224(9) 0.0039(7) 0.0054(7) 0.0021(7)
C9 0.0174(11) 0.0398(13) 0.0201(11) 0.0063(9) 0.0013(8) -0.0034(9)
C10 0.0157(10) 0.0233(11) 0.0186(10) -0.0004(8) -0.0009(8) -0.0049(8)
C11 0.0236(11) 0.0249(11) 0.0197(10) 0.0048(9) 0.0031(8) 0.0038(9)
C12 0.0183(10) 0.0250(11) 0.0232(11) 0.0063(8) 0.0048(8) -0.0007(9)
C13 0.0191(10) 0.0246(11) 0.0168(10) -0.0045(8) 0.0019(8) -0.0037(8)
C14 0.0249(11) 0.0268(12) 0.0234(11) 0.0033(9) 0.0009(9) 0.0064(9)
C15 0.0193(10) 0.0267(12) 0.0289(12) 0.0073(9) 0.0015(9) -0.0015(9)
C16 0.0339(13) 0.0291(13) 0.0274(12) 0.0007(10) 0.0147(10) -0.0049(9)

loop_
_atom_type_symbol
_atom_type_description
_atom_type_scat_dispersion_real
_atom_type_scat_dispersion_imag
_atom_type_scat_source
C C 0.0033 0.0016 'International Tables Vol C Tables 4.2.6.8 and 6.1.1.4'
H H 0.0000 0.0000 'International Tables Vol C Tables 4.2.6.8 and 6.1.1.4'
N N 0.0061 0.0033 'International Tables Vol C Tables 4.2.6.8 and 6.1.1.4'
O O 0.0106 0.0060 'International Tables Vol C Tables 4.2.6.8 and 6.1.1.4'
Cl Cl 0.1484 0.1585 'International Tables Vol C Tables 4.2.6.8 and 6.1.1.4'

loop_
_geom_angle_atom_site_label_1
_geom_angle_atom_site_label_2
_geom_angle_atom_site_label_3
_geom_angle
_geom_angle_publ_flag
C13 O1 C16 116.45(15) ?
C2 N1 C6 118.89(17) y
N1 C2 N3 126.17(18) y
N1 C2 H2 116.9 ?
N3 C2 H2 116.9 ?
C2 N3 C4 117.02(16) y
C2 N3 H3 121.5 ?
C4 N3 H3 121.5 ?
N9 C4 N3 128.55(17) ?
N9 C4 C5 111.90(17) y
N3 C4 C5 119.55(17) y
N7 C5 C4 104.94(16) ?
N7 C5 C6 134.38(17) ?
C4 C5 C6 120.63(17) y
C6 N6 C9 125.13(17) ?
C6 N6 H6 117.4 ?
C9 N6 H6 117.4 ?
N6 C6 N1 120.07(17) ?
N6 C6 C5 122.24(17) ?
N1 C6 C5 117.70(16) ?
C8 N7 C5 106.58(16) y
C8 N7 H7 126.7 ?
C5 N7 H7 126.7 ?
N9 C8 N7 113.56(17) y
N9 C8 H8 123.2 ?
N7 C8 H8 123.2 ?
C8 N9 C4 103.01(15) y
N6 C9 C10 111.28(15) ?
N6 C9 H9A 109.4 ?
C10 C9 H9A 109.4 ?
N6 C9 H9B 109.4 ?
C10 C9 H9B 109.4 ?
H9B C9 H9B 108.0 ?
C11 C10 C15 118.04(18) ?
C11 C10 C9 120.90(17) ?
C15 C10 C9 121.05(17) ?
C10 C11 C12 121.50(18) ?
C10 C11 H11 119.2 ?
C12 C11 H11 119.2 ?
C13 C12 C11 119.36(18) ?
C13 C12 H12 120.3 ?
C11 C12 H12 120.3 ?
O1 C13 C12 124.03(17) ?
O1 C13 C14 116.15(17) ?
C12 C13 C14 119.82(18) ?
C15 C14 C13 120.34(18) ?
C15 C14 H14 119.8 ?
C13 C14 H14 119.8 ?
C14 C15 C10 120.91(18) ?
C14 C15 H15 119.5 ?
C10 C15 H15 119.5 ?
O1 C16 H16A 109.5 ?
O1 C16 H16B 109.5 ?
H16A C16 H16B 109.5 ?
O1 C16 H16C 109.5 ?
H16A C16 H16C 109.5 ?
H16B C16 H16C 109.5 ?

loop_
_geom_bond_atom_site_label_1
_geom_bond_atom_site_label_2
_geom_bond_site_symmetry_2
_geom_bond_distance
_geom_bond_publ_flag
O1 C13 . 1.377(2) ?
O1 C16 . 1.432(2) ?
N1 C2 . 1.315(2) y
N1 C6 . 1.361(2) y
C2 N3 . 1.342(2) y
C2 H2 . 0.9500 ?
N3 C4 . 1.367(2) y
N3 H3 . 0.8800 ?
C4 N9 . 1.365(2) y
C4 C5 . 1.374(3) y
C5 N7 . 1.372(2) y
C5 C6 . 1.411(3) y
N6 C6 . 1.325(2) y
N6 C9 . 1.458(2) y
N6 H6 . 0.8800 ?
N7 C8 . 1.344(2) y
N7 H7 . 0.8800 ?
C8 N9 . 1.331(2) y
C8 H8 . 0.9500 ?
C9 C10 . 1.508(3) ?
C9 H9A . 0.9900 ?
C9 H9B . 0.9900 ?
C10 C11 . 1.383(3) ?
C10 C15 . 1.394(3) ?
C11 C12 . 1.391(3) ?
C11 H11 . 0.9500 ?
C12 C13 . 1.382(3) ?
C12 H12 . 0.9500 ?
C13 C14 . 1.384(3) ?
C14 C15 . 1.376(3) ?
C14 H14 . 0.9500 ?
C15 H15 . 0.9500 ?
C16 H16A . 0.9800 ?
C16 H16B . 0.9800 ?
C16 H16C . 0.9800 ?

loop_
_geom_hbond_atom_site_label_D
_geom_hbond_atom_site_label_H
_geom_hbond_atom_site_label_A
_geom_hbond_site_symmetry_A
_geom_hbond_distance_DH
_geom_hbond_distance_HA
_geom_hbond_distance_DA
_geom_hbond_angle_DHA
N3 H3 N9 3_576 0.88 2.05 2.883(2) 158
N6 H6 Cl1 . 0.88 2.35 3.226(2) 171
N7 H7 Cl1 . 0.88 2.23 3.063(2) 158

loop_
_geom_torsion_atom_site_label_1
_geom_torsion_atom_site_label_2
_geom_torsion_atom_site_label_3
_geom_torsion_atom_site_label_4
_geom_torsion
_geom_torsion_publ_flag
C6 N1 C2 N3 -1.7(3) ?
N1 C2 N3 C4 0.8(3) ?
C2 N3 C4 N9 -178.57(18) ?
C2 N3 C4 C5 1.1(2) ?
N9 C4 C5 N7 -0.2(2) ?
N3 C4 C5 N7 -179.89(15) ?
N9 C4 C5 C6 177.63(16) ?
N3 C4 C5 C6 -2.1(3) ?
C9 N6 C6 N1 -1.3(3) ?
C9 N6 C6 C5 178.99(17) y
C2 N1 C6 N6 -179.12(17) ?
C2 N1 C6 C5 0.6(3) ?
N7 C5 C6 N6 -2.0(3) ?
C4 C5 C6 N6 -179.09(17) ?
N7 C5 C6 N1 178.30(18) ?
C4 C5 C6 N1 1.2(3) ?
C4 C5 N7 C8 -0.02(19) ?
C6 C5 N7 C8 -177.4(2) ?
C5 N7 C8 N9 0.2(2) ?
N7 C8 N9 C4 -0.3(2) ?
N3 C4 N9 C8 179.99(18) ?
C5 C4 N9 C8 0.3(2) ?
C6 N6 C9 C10 -129.5(2) y
N6 C9 C10 C11 -130.7(2) ?
N6 C9 C10 C15 49.7(3) y
C15 C10 C11 C12 1.8(3) ?
C9 C10 C11 C12 -177.82(18) ?
C10 C11 C12 C13 -1.1(3) ?
C16 O1 C13 C12 9.2(3) ?
C16 O1 C13 C14 -171.13(17) ?
C11 C12 C13 O1 179.50(18) ?
C11 C12 C13 C14 -0.1(3) ?
O1 C13 C14 C15 -179.02(17) ?
C12 C13 C14 C15 0.6(3) ?
C13 C14 C15 C10 0.1(3) ?
C11 C10 C15 C14 -1.2(3) ?
C9 C10 C15 C14 178.35(19) ?

loop_
_cod_related_entry_id
_cod_related_entry_database
_cod_related_entry_code
1 ChemSpider 21134085
